data_4087261
loop_
_publ_author_name
'Hartmann, Nathaniel J.'
'Wu, Guang'
'Hayton, Trevor W.'

_publ_section_title
;
 Trapping of an NiII Sulfide by a CoI Fulvene Complex
;
_journal_issue 9
_journal_name_full Organometallics
_journal_page_first 1765
_journal_paper_doi 10.1021/acs.organomet.7b00123
_journal_volume 36
_journal_year 2017
_chemical_formula_moiety 'C55 H82 Co N2 Ni S, C4 H10 O'
_chemical_formula_sum 'C59 H92 Co N2 Ni O S'
_chemical_formula_weight 995.04
_space_group_crystal_system monoclinic
_space_group_IT_number 14
_space_group_name_Hall '-P 2ybc'
_space_group_name_H-M_alt 'P 1 21/c 1'
_symmetry_space_group_name_Hall '-P 2ybc'
_symmetry_space_group_name_H-M 'P 1 21/c 1'
_atom_sites_solution_hydrogens geom
_audit_creation_method SHELXL-2014/7
_cell_angle_alpha 90
_cell_angle_beta 102.645(5)
_cell_angle_gamma 90
_cell_formula_units_Z 4
_cell_length_a 12.2784(8)
_cell_length_b 25.957(2)
_cell_length_c 17.8363(12)
_cell_measurement_reflns_used 315
_cell_measurement_temperature 100(2)
_cell_measurement_theta_max 25.4
_cell_measurement_theta_min 2.13
_cell_volume 5546.7(7)
_computing_structure_refinement 'SHELXL-2014/7 (Sheldrick, 2014)'
_diffrn_ambient_temperature 100(2)
_diffrn_measured_fraction_theta_full 1.000
_diffrn_measured_fraction_theta_max 0.989
_diffrn_measurement_device_type 'Bruker Kappa Apex II'
_diffrn_measurement_method 'Omega scan'
_diffrn_radiation_type MoK\a
_diffrn_radiation_wavelength 0.71073
_diffrn_reflns_av_R_equivalents 0.1760
_diffrn_reflns_av_unetI/netI 0.1997
_diffrn_reflns_Laue_measured_fraction_full 1.000
_diffrn_reflns_Laue_measured_fraction_max 0.989
_diffrn_reflns_limit_h_max 15
_diffrn_reflns_limit_h_min -15
_diffrn_reflns_limit_k_max 32
_diffrn_reflns_limit_k_min -32
_diffrn_reflns_limit_l_max 21
_diffrn_reflns_limit_l_min -22
_diffrn_reflns_number 34753
_diffrn_reflns_point_group_measured_fraction_full 1.000
_diffrn_reflns_point_group_measured_fraction_max 0.989
_diffrn_reflns_theta_full 25.242
_diffrn_reflns_theta_max 26.526
_diffrn_reflns_theta_min 1.409
_exptl_absorpt_coefficient_mu 0.715
_exptl_absorpt_correction_type multi-scan
_exptl_absorpt_process_details sadabs
_exptl_crystal_colour Brown
_exptl_crystal_density_diffrn 1.192
_exptl_crystal_description Plate
_exptl_crystal_F_000 2156
_exptl_crystal_size_max 0.25
_exptl_crystal_size_mid 0.1
_exptl_crystal_size_min 0.05
_exptl_transmission_factor_max 0.7454
_exptl_transmission_factor_min 0.6070
_refine_diff_density_max 1.217
_refine_diff_density_min -0.684
_refine_diff_density_rms 0.089
_refine_ls_extinction_method none
_refine_ls_goodness_of_fit_ref 0.984
_refine_ls_hydrogen_treatment constr
_refine_ls_matrix_type full
_refine_ls_number_parameters 611
_refine_ls_number_reflns 11410
_refine_ls_number_restraints 0
_refine_ls_restrained_S_all 0.984
_refine_ls_R_factor_all 0.2038
_refine_ls_R_factor_gt 0.0802
_refine_ls_shift/su_max 0.001
_refine_ls_shift/su_mean 0.000
_refine_ls_structure_factor_coef Fsqd
_refine_ls_weighting_details 'w=1/[\s^2^(Fo^2^)+(0.0350P)^2^+10.3436P] where P=(Fo^2^+2Fc^2^)/3'
_refine_ls_weighting_scheme calc
_refine_ls_wR_factor_gt 0.1283
_refine_ls_wR_factor_ref 0.1654
_reflns_Friedel_coverage 0.000
_reflns_number_gt 5043
_reflns_number_total 11410
_reflns_threshold_expression 'I > 2\s(I)'
_cod_data_source_file om7b00123_si_002.cif
_cod_data_source_block Complex_1
_cod_depositor_comments 'Adding full bibliography for 4087261.cif.'
_cod_original_cell_volume 5546.8(7)
_cod_database_code 4087261
_shelx_shelxl_version_number 2014/7
_shelx_space_group_comment
;
The symmetry employed for this shelxl refinement is uniquely defined
by the following loop, which should always be used as a source of
symmetry information in preference to the above space-group names.
They are only intended as comments.
;

loop_
_space_group_symop_operation_xyz
'x, y, z'
'-x, y+1/2, -z+1/2'
'-x, -y, -z'
'x, -y-1/2, z-1/2'

loop_
_atom_site_label
_atom_site_type_symbol
_atom_site_fract_x
_atom_site_fract_y
_atom_site_fract_z
_atom_site_U_iso_or_equiv
_atom_site_adp_type
_atom_site_occupancy
_atom_site_site_symmetry_order
_atom_site_calc_flag
_atom_site_refinement_flags_posn
_atom_site_refinement_flags_adp
C1 C 0.2141(6) 0.5067(3) 0.7112(4) 0.048(2) Uani 1 1 d . .
H1A H 0.1913 0.5061 0.7612 0.058 Uiso 1 1 calc R U
H1B H 0.2834 0.5273 0.7174 0.058 Uiso 1 1 calc R U
C2 C 0.5378(4) 0.4812(2) 0.7630(3) 0.0267(14) Uani 1 1 d . .
C3 C 0.5432(5) 0.4836(3) 0.6845(3) 0.0339(16) Uani 1 1 d . .
C4 C 0.5502(5) 0.4355(3) 0.6384(3) 0.0396(17) Uani 1 1 d . .
H4 H 0.5428 0.4052 0.6715 0.047 Uiso 1 1 calc R U
C5 C 0.6620(6) 0.4314(3) 0.6154(4) 0.058(2) Uani 1 1 d . .
H5A H 0.6685 0.4592 0.5794 0.088 Uiso 1 1 calc R U
H5B H 0.6671 0.3981 0.5907 0.088 Uiso 1 1 calc R U
H5C H 0.7225 0.4344 0.6613 0.088 Uiso 1 1 calc R U
C6 C 0.4550(6) 0.4328(3) 0.5661(4) 0.062(2) Uani 1 1 d . .
H6A H 0.3830 0.4359 0.5810 0.094 Uiso 1 1 calc R U
H6B H 0.4584 0.3997 0.5402 0.094 Uiso 1 1 calc R U
H6C H 0.4631 0.4610 0.5312 0.094 Uiso 1 1 calc R U
C7 C 0.5417(5) 0.5330(3) 0.6516(4) 0.0407(18) Uani 1 1 d . .
H7 H 0.5463 0.5356 0.5993 0.049 Uiso 1 1 calc R U
C8 C 0.5340(5) 0.5767(3) 0.6906(4) 0.0427(18) Uani 1 1 d . .
H8 H 0.5336 0.6092 0.6661 0.051 Uiso 1 1 calc R U
C9 C 0.5269(5) 0.5739(3) 0.7662(4) 0.0431(18) Uani 1 1 d . .
H9 H 0.5217 0.6048 0.7937 0.052 Uiso 1 1 calc R U
C10 C 0.5270(5) 0.5266(3) 0.8038(3) 0.0312(16) Uani 1 1 d . .
C11 C 0.3968(5) 0.5162(3) 0.8928(4) 0.054(2) Uani 1 1 d . .
H11A H 0.3506 0.5451 0.8689 0.082 Uiso 1 1 calc R U
H11B H 0.3934 0.5138 0.9470 0.082 Uiso 1 1 calc R U
H11C H 0.3690 0.4842 0.8664 0.082 Uiso 1 1 calc R U
C12 C 0.5163(5) 0.5249(3) 0.8866(3) 0.0384(17) Uani 1 1 d . .
H12 H 0.5602 0.4944 0.9109 0.046 Uiso 1 1 calc R U
C13 C 0.5644(8) 0.5722(3) 0.9336(4) 0.083(3) Uani 1 1 d . .
H13A H 0.6419 0.5774 0.9294 0.124 Uiso 1 1 calc R U
H13B H 0.5620 0.5669 0.9876 0.124 Uiso 1 1 calc R U
H13C H 0.5201 0.6027 0.9138 0.124 Uiso 1 1 calc R U
C14 C 0.6086(4) 0.4067(2) 0.8461(3) 0.0207(12) Uani 1 1 d . .
C15 C 0.7348(4) 0.4240(2) 0.8697(3) 0.0281(15) Uani 1 1 d . .
C16 C 0.7676(5) 0.4744(3) 0.8372(4) 0.0396(17) Uani 1 1 d . .
H16A H 0.8488 0.4785 0.8517 0.059 Uiso 1 1 calc R U
H16B H 0.7316 0.5031 0.8579 0.059 Uiso 1 1 calc R U
H16C H 0.7435 0.4740 0.7811 0.059 Uiso 1 1 calc R U
C17 C 0.7708(5) 0.4289(3) 0.9583(3) 0.0342(16) Uani 1 1 d . .
H17A H 0.7496 0.3975 0.9823 0.051 Uiso 1 1 calc R U
H17B H 0.7336 0.4587 0.9754 0.051 Uiso 1 1 calc R U
H17C H 0.8519 0.4335 0.9733 0.051 Uiso 1 1 calc R U
C18 C 0.8053(5) 0.3818(3) 0.8436(4) 0.0427(18) Uani 1 1 d . .
H18A H 0.7872 0.3798 0.7874 0.064 Uiso 1 1 calc R U
H18B H 0.7893 0.3487 0.8651 0.064 Uiso 1 1 calc R U
H18C H 0.8846 0.3901 0.8616 0.064 Uiso 1 1 calc R U
C19 C 0.5851(4) 0.3606(2) 0.8794(3) 0.0204(13) Uani 1 1 d . .
H19 H 0.6469 0.3468 0.9153 0.024 Uiso 1 1 calc R U
C20 C 0.4886(4) 0.3310(2) 0.8704(3) 0.0185(13) Uani 1 1 d . .
C21 C 0.5029(5) 0.2797(2) 0.9171(3) 0.0228(13) Uani 1 1 d . .
C22 C 0.5928(5) 0.2465(2) 0.8922(3) 0.0357(16) Uani 1 1 d . .
H22A H 0.6038 0.2147 0.9226 0.054 Uiso 1 1 calc R U
H22B H 0.6631 0.2657 0.9006 0.054 Uiso 1 1 calc R U
H22C H 0.5685 0.2379 0.8376 0.054 Uiso 1 1 calc R U
C23 C 0.5428(5) 0.2935(3) 1.0036(3) 0.0341(16) Uani 1 1 d . .
H23A H 0.4869 0.3154 1.0196 0.051 Uiso 1 1 calc R U
H23B H 0.6140 0.3120 1.0115 0.051 Uiso 1 1 calc R U
H23C H 0.5526 0.2618 1.0342 0.051 Uiso 1 1 calc R U
C24 C 0.4011(5) 0.2459(2) 0.9121(3) 0.0325(16) Uani 1 1 d . .
H24A H 0.3740 0.2345 0.8589 0.049 Uiso 1 1 calc R U
H24B H 0.3424 0.2655 0.9287 0.049 Uiso 1 1 calc R U
H24C H 0.4210 0.2158 0.9454 0.049 Uiso 1 1 calc R U
C25 C 0.2881(4) 0.3208(2) 0.8037(3) 0.0238(14) Uani 1 1 d . .
C26 C 0.2675(5) 0.2879(2) 0.7392(3) 0.0306(15) Uani 1 1 d . .
C27 C 0.3359(7) 0.3039(3) 0.6191(4) 0.060(2) Uani 1 1 d . .
H27A H 0.2666 0.2912 0.5861 0.090 Uiso 1 1 calc R U
H27B H 0.3981 0.2979 0.5939 0.090 Uiso 1 1 calc R U
H27C H 0.3290 0.3409 0.6279 0.090 Uiso 1 1 calc R U
C28 C 0.3578(5) 0.2754(3) 0.6964(3) 0.0342(16) Uani 1 1 d . .
H28 H 0.4302 0.2883 0.7279 0.041 Uiso 1 1 calc R U
C29 C 0.3706(6) 0.2178(3) 0.6842(4) 0.0440(18) Uani 1 1 d . .
H29A H 0.3852 0.2002 0.7340 0.066 Uiso 1 1 calc R U
H29B H 0.4332 0.2119 0.6593 0.066 Uiso 1 1 calc R U
H29C H 0.3019 0.2043 0.6516 0.066 Uiso 1 1 calc R U
C30 C 0.1600(5) 0.2693(3) 0.7121(4) 0.0428(19) Uani 1 1 d . .
H30 H 0.1453 0.2476 0.6681 0.051 Uiso 1 1 calc R U
C31 C 0.0747(5) 0.2817(3) 0.7474(4) 0.049(2) Uani 1 1 d . .
H31 H 0.0019 0.2684 0.7280 0.059 Uiso 1 1 calc R U
C32 C 0.0946(5) 0.3134(3) 0.8112(3) 0.0366(17) Uani 1 1 d . .
H32 H 0.0352 0.3219 0.8352 0.044 Uiso 1 1 calc R U
C33 C 0.2010(4) 0.3330(2) 0.8405(3) 0.0256(14) Uani 1 1 d . .
C34 C 0.2193(5) 0.3684(2) 0.9103(3) 0.0286(15) Uani 1 1 d . .
H34 H 0.3015 0.3741 0.9280 0.034 Uiso 1 1 calc R U
C35 C 0.1772(6) 0.3442(3) 0.9768(3) 0.0433(18) Uani 1 1 d . .
H35A H 0.0963 0.3391 0.9614 0.065 Uiso 1 1 calc R U
H35B H 0.1943 0.3672 1.0215 0.065 Uiso 1 1 calc R U
H35C H 0.2141 0.3110 0.9901 0.065 Uiso 1 1 calc R U
C36 C 0.1653(5) 0.4203(2) 0.8891(4) 0.0419(18) Uani 1 1 d . .
H36A H 0.1945 0.4354 0.8472 0.063 Uiso 1 1 calc R U
H36B H 0.1821 0.4431 0.9339 0.063 Uiso 1 1 calc R U
H36C H 0.0843 0.4159 0.8726 0.063 Uiso 1 1 calc R U
C37 C 0.1236(5) 0.5303(3) 0.6508(3) 0.0353(16) Uani 1 1 d . .
C38 C 0.0067(5) 0.5188(3) 0.6407(4) 0.0389(17) Uani 1 1 d . .
C39 C -0.0441(6) 0.4830(3) 0.6882(4) 0.050(2) Uani 1 1 d . .
H39A H -0.1162 0.4966 0.6938 0.075 Uiso 1 1 calc R U
H39B H 0.0057 0.4794 0.7390 0.075 Uiso 1 1 calc R U
H39C H -0.0551 0.4492 0.6631 0.075 Uiso 1 1 calc R U
C40 C -0.0503(5) 0.5477(3) 0.5763(4) 0.0380(17) Uani 1 1 d . .
C41 C -0.1744(5) 0.5472(3) 0.5418(4) 0.053(2) Uani 1 1 d . .
H41A H -0.1907 0.5216 0.5005 0.079 Uiso 1 1 calc R U
H41B H -0.1980 0.5813 0.5209 0.079 Uiso 1 1 calc R U
H41C H -0.2149 0.5383 0.5817 0.079 Uiso 1 1 calc R U
C42 C 0.0291(5) 0.5769(3) 0.5465(3) 0.0397(18) Uani 1 1 d . .
C43 C 0.0046(7) 0.6108(3) 0.4765(4) 0.062(2) Uani 1 1 d . .
H43A H 0.0743 0.6260 0.4686 0.093 Uiso 1 1 calc R U
H43B H -0.0467 0.6383 0.4839 0.093 Uiso 1 1 calc R U
H43C H -0.0297 0.5902 0.4315 0.093 Uiso 1 1 calc R U
C44 C 0.1363(5) 0.5660(3) 0.5927(4) 0.0397(17) Uani 1 1 d . .
C45 C 0.2456(5) 0.5863(3) 0.5827(4) 0.055(2) Uani 1 1 d . .
H45A H 0.2941 0.5927 0.6333 0.083 Uiso 1 1 calc R U
H45B H 0.2338 0.6185 0.5535 0.083 Uiso 1 1 calc R U
H45C H 0.2808 0.5609 0.5549 0.083 Uiso 1 1 calc R U
C46 C -0.0669(6) 0.6257(3) 0.7247(4) 0.0454(19) Uani 1 1 d . .
C47 C -0.1745(6) 0.6055(3) 0.7381(5) 0.083(3) Uani 1 1 d . .
H47A H -0.2023 0.6286 0.7732 0.125 Uiso 1 1 calc R U
H47B H -0.1629 0.5710 0.7608 0.125 Uiso 1 1 calc R U
H47C H -0.2292 0.6037 0.6891 0.125 Uiso 1 1 calc R U
C48 C -0.0540(5) 0.6610(3) 0.6664(4) 0.0440(19) Uani 1 1 d . .
C49 C -0.1472(6) 0.6842(3) 0.6074(5) 0.076(3) Uani 1 1 d . .
H49A H -0.1712 0.7165 0.6272 0.115 Uiso 1 1 calc R U
H49B H -0.2101 0.6601 0.5961 0.115 Uiso 1 1 calc R U
H49C H -0.1211 0.6911 0.5602 0.115 Uiso 1 1 calc R U
C50 C 0.0595(5) 0.6731(3) 0.6758(3) 0.0359(16) Uani 1 1 d . .
C51 C 0.1101(6) 0.7095(3) 0.6299(4) 0.056(2) Uani 1 1 d . .
H51A H 0.0706 0.7074 0.5759 0.084 Uiso 1 1 calc R U
H51B H 0.1888 0.7007 0.6344 0.084 Uiso 1 1 calc R U
H51C H 0.1043 0.7446 0.6488 0.084 Uiso 1 1 calc R U
C52 C 0.1199(5) 0.6445(3) 0.7402(4) 0.0400(17) Uani 1 1 d . .
C53 C 0.2433(5) 0.6453(3) 0.7723(4) 0.059(2) Uani 1 1 d . .
H53A H 0.2600 0.6685 0.8167 0.088 Uiso 1 1 calc R U
H53B H 0.2815 0.6575 0.7328 0.088 Uiso 1 1 calc R U
H53C H 0.2691 0.6105 0.7883 0.088 Uiso 1 1 calc R U
C54 C 0.0400(6) 0.6158(3) 0.7698(4) 0.0433(18) Uani 1 1 d . .
C55 C 0.0641(8) 0.5798(3) 0.8384(4) 0.075(3) Uani 1 1 d . .
H55A H 0.1426 0.5692 0.8485 0.112 Uiso 1 1 calc R U
H55B H 0.0161 0.5494 0.8274 0.112 Uiso 1 1 calc R U
H55C H 0.0493 0.5977 0.8835 0.112 Uiso 1 1 calc R U
C56 C 0.0841(6) 0.7083(3) 0.9368(4) 0.056(2) Uani 1 1 d . .
H56A H 0.0428 0.6954 0.8870 0.084 Uiso 1 1 calc R U
H56B H 0.0325 0.7132 0.9711 0.084 Uiso 1 1 calc R U
H56C H 0.1417 0.6833 0.9596 0.084 Uiso 1 1 calc R U
C57 C 0.1377(6) 0.7584(3) 0.9258(4) 0.047(2) Uani 1 1 d . .
H57A H 0.0797 0.7851 0.9096 0.057 Uiso 1 1 calc R U
H57B H 0.1868 0.7696 0.9748 0.057 Uiso 1 1 calc R U
C58 C 0.2573(6) 0.7977(3) 0.8580(4) 0.050(2) Uani 1 1 d . .
H58A H 0.3032 0.8097 0.9076 0.060 Uiso 1 1 calc R U
H58B H 0.2027 0.8250 0.8375 0.060 Uiso 1 1 calc R U
C59 C 0.3311(6) 0.7875(3) 0.8022(4) 0.055(2) Uani 1 1 d . .
H59A H 0.3819 0.7590 0.8212 0.082 Uiso 1 1 calc R U
H59B H 0.3747 0.8185 0.7974 0.082 Uiso 1 1 calc R U
H59C H 0.2848 0.7785 0.7519 0.082 Uiso 1 1 calc R U
Co1 Co 0.03370(6) 0.59675(4) 0.65740(4) 0.0330(2) Uani 1 1 d . .
N1 N 0.5291(4) 0.43213(19) 0.7971(2) 0.0234(11) Uani 1 1 d . .
N2 N 0.3928(3) 0.34696(18) 0.8248(2) 0.0209(11) Uani 1 1 d . .
Ni01 Ni 0.37866(6) 0.40854(3) 0.76566(4) 0.0236(2) Uani 1 1 d . .
O1 O 0.2005(4) 0.75238(18) 0.8694(2) 0.0395(11) Uani 1 1 d . .
S1 S 0.23887(15) 0.43962(8) 0.68065(10) 0.0494(5) Uani 1 1 d . .

loop_
_atom_site_aniso_label
_atom_site_aniso_U_11
_atom_site_aniso_U_22
_atom_site_aniso_U_33
_atom_site_aniso_U_23
_atom_site_aniso_U_13
_atom_site_aniso_U_12
C1 0.042(4) 0.056(5) 0.040(4) -0.004(4) -0.004(3) 0.012(4)
C2 0.017(3) 0.033(4) 0.028(3) 0.008(3) 0.000(3) -0.004(3)
C3 0.029(3) 0.041(5) 0.031(4) 0.003(3) 0.004(3) -0.010(3)
C4 0.039(4) 0.051(5) 0.030(4) 0.010(3) 0.009(3) -0.010(4)
C5 0.063(5) 0.065(6) 0.053(5) -0.001(4) 0.025(4) -0.012(5)
C6 0.075(6) 0.080(6) 0.027(4) 0.008(4) 0.001(4) -0.008(5)
C7 0.036(4) 0.055(5) 0.027(4) 0.018(4) -0.001(3) -0.008(4)
C8 0.035(4) 0.033(5) 0.056(5) 0.013(4) 0.002(3) -0.015(3)
C9 0.025(3) 0.033(5) 0.065(5) 0.005(4) -0.006(3) -0.003(3)
C10 0.023(3) 0.027(4) 0.039(4) 0.012(3) -0.004(3) -0.005(3)
C11 0.045(4) 0.080(6) 0.036(4) -0.001(4) 0.004(3) 0.020(4)
C12 0.048(4) 0.036(4) 0.024(3) -0.004(3) -0.007(3) 0.004(4)
C13 0.121(8) 0.060(6) 0.055(5) -0.023(4) -0.006(5) -0.013(6)
C14 0.016(3) 0.029(4) 0.018(3) -0.004(3) 0.003(2) 0.000(3)
C15 0.019(3) 0.043(5) 0.021(3) 0.002(3) 0.000(2) -0.005(3)
C16 0.025(3) 0.048(5) 0.044(4) 0.009(3) 0.003(3) -0.012(3)
C17 0.023(3) 0.044(5) 0.032(3) 0.003(3) -0.002(3) 0.001(3)
C18 0.023(3) 0.060(5) 0.047(4) -0.008(4) 0.011(3) -0.008(3)
C19 0.014(3) 0.025(4) 0.021(3) 0.008(3) 0.001(2) 0.006(3)
C20 0.020(3) 0.022(4) 0.015(3) -0.001(2) 0.008(2) 0.007(3)
C21 0.026(3) 0.024(4) 0.017(3) 0.004(3) 0.004(2) 0.003(3)
C22 0.038(4) 0.025(4) 0.044(4) 0.008(3) 0.009(3) 0.008(3)
C23 0.036(4) 0.036(4) 0.029(3) 0.005(3) 0.003(3) -0.001(3)
C24 0.034(4) 0.032(4) 0.031(3) 0.011(3) 0.005(3) -0.004(3)
C25 0.019(3) 0.023(4) 0.026(3) 0.003(3) -0.002(2) -0.002(3)
C26 0.027(3) 0.038(4) 0.025(3) -0.005(3) 0.002(3) -0.009(3)
C27 0.077(6) 0.068(6) 0.039(4) 0.005(4) 0.022(4) -0.006(5)
C28 0.037(4) 0.036(4) 0.027(3) -0.004(3) 0.004(3) -0.005(3)
C29 0.052(4) 0.042(5) 0.040(4) -0.009(3) 0.016(3) -0.002(4)
C30 0.039(4) 0.054(5) 0.030(4) -0.012(3) -0.005(3) -0.017(4)
C31 0.025(4) 0.066(6) 0.049(4) -0.010(4) -0.007(3) -0.017(4)
C32 0.029(4) 0.043(5) 0.036(4) -0.004(3) 0.003(3) -0.001(3)
C33 0.019(3) 0.026(4) 0.029(3) 0.002(3) 0.002(3) -0.008(3)
C34 0.021(3) 0.035(4) 0.029(3) 0.000(3) 0.004(3) 0.000(3)
C35 0.050(4) 0.054(5) 0.031(4) 0.005(3) 0.019(3) -0.001(4)
C36 0.037(4) 0.045(5) 0.048(4) -0.005(3) 0.017(3) -0.001(3)
C37 0.029(3) 0.038(4) 0.035(4) 0.000(3) -0.001(3) 0.013(3)
C38 0.034(4) 0.043(5) 0.036(4) 0.008(3) -0.001(3) -0.001(3)
C39 0.055(5) 0.043(5) 0.051(5) 0.010(4) 0.011(4) -0.002(4)
C40 0.034(4) 0.027(4) 0.049(4) 0.005(3) -0.001(3) -0.004(3)
C41 0.038(4) 0.057(6) 0.051(5) 0.006(4) -0.018(3) -0.010(4)
C42 0.039(4) 0.043(5) 0.032(4) 0.000(3) -0.002(3) -0.002(3)
C43 0.082(6) 0.064(6) 0.035(4) 0.010(4) 0.002(4) -0.011(5)
C44 0.034(4) 0.044(5) 0.038(4) -0.007(3) 0.001(3) -0.006(3)
C45 0.039(4) 0.079(6) 0.053(4) -0.022(4) 0.022(3) -0.010(4)
C46 0.037(4) 0.045(5) 0.059(5) -0.001(4) 0.021(4) -0.006(4)
C47 0.064(5) 0.070(7) 0.132(8) -0.021(6) 0.059(6) -0.015(5)
C48 0.031(4) 0.045(5) 0.051(5) -0.003(4) -0.001(3) -0.001(4)
C49 0.054(5) 0.062(6) 0.096(7) -0.002(5) -0.021(5) 0.023(5)
C50 0.040(4) 0.035(4) 0.033(4) 0.009(3) 0.008(3) 0.000(3)
C51 0.072(5) 0.053(5) 0.048(5) 0.006(4) 0.020(4) -0.002(5)
C52 0.031(4) 0.043(5) 0.041(4) -0.008(3) -0.003(3) 0.007(4)
C53 0.041(4) 0.059(6) 0.064(5) -0.015(4) -0.016(4) 0.008(4)
C54 0.064(5) 0.033(4) 0.035(4) -0.002(3) 0.015(4) 0.003(4)
C55 0.130(8) 0.060(6) 0.039(5) 0.010(4) 0.031(5) 0.004(6)
C56 0.054(5) 0.062(6) 0.058(5) 0.014(4) 0.024(4) 0.003(4)
C57 0.041(4) 0.065(6) 0.037(4) 0.000(4) 0.009(3) 0.008(4)
C58 0.048(4) 0.057(6) 0.044(4) 0.006(4) 0.007(4) 0.000(4)
C59 0.052(5) 0.071(6) 0.045(4) 0.002(4) 0.018(4) -0.009(4)
Co1 0.0251(4) 0.0415(6) 0.0311(5) -0.0006(4) 0.0031(4) -0.0024(5)
N1 0.024(3) 0.026(3) 0.019(2) 0.004(2) 0.002(2) -0.003(2)
N2 0.015(2) 0.027(3) 0.019(2) -0.002(2) 0.001(2) 0.001(2)
Ni01 0.0193(4) 0.0291(5) 0.0204(4) 0.0042(4) -0.0004(3) -0.0002(4)
O1 0.039(3) 0.046(3) 0.034(3) 0.000(2) 0.009(2) 0.004(2)
S1 0.0446(10) 0.0650(14) 0.0311(9) -0.0021(9) -0.0083(8) 0.0231(10)

loop_
_atom_type_symbol
_atom_type_description
_atom_type_scat_dispersion_real
_atom_type_scat_dispersion_imag
_atom_type_scat_source
C C 0.0033 0.0016 'International Tables Vol C Tables 4.2.6.8 and 6.1.1.4'
H H 0.0000 0.0000 'International Tables Vol C Tables 4.2.6.8 and 6.1.1.4'
N N 0.0061 0.0033 'International Tables Vol C Tables 4.2.6.8 and 6.1.1.4'
O O 0.0106 0.0060 'International Tables Vol C Tables 4.2.6.8 and 6.1.1.4'
Co Co 0.3494 0.9721 'International Tables Vol C Tables 4.2.6.8 and 6.1.1.4'
Ni Ni 0.3393 1.1124 'International Tables Vol C Tables 4.2.6.8 and 6.1.1.4'
S S 0.1246 0.1234 'International Tables Vol C Tables 4.2.6.8 and 6.1.1.4'

loop_
_geom_angle_atom_site_label_1
_geom_angle_atom_site_label_2
_geom_angle_atom_site_label_3
_geom_angle
C37 C1 S1 108.2(4)
C37 C1 H1A 110.0
S1 C1 H1A 110.0
C37 C1 H1B 110.0
S1 C1 H1B 110.0
H1A C1 H1B 108.4
C10 C2 C3 120.2(6)
C10 C2 N1 120.2(5)
C3 C2 N1 119.0(6)
C7 C3 C2 116.9(6)
C7 C3 C4 121.6(6)
C2 C3 C4 121.5(6)
C3 C4 C5 111.6(5)
C3 C4 C6 111.8(6)
C5 C4 C6 109.6(5)
C3 C4 H4 107.9
C5 C4 H4 107.9
C6 C4 H4 107.9
C4 C5 H5A 109.5
C4 C5 H5B 109.5
H5A C5 H5B 109.5
C4 C5 H5C 109.5
H5A C5 H5C 109.5
H5B C5 H5C 109.5
C4 C6 H6A 109.5
C4 C6 H6B 109.5
H6A C6 H6B 109.5
C4 C6 H6C 109.5
H6A C6 H6C 109.5
H6B C6 H6C 109.5
C8 C7 C3 123.3(6)
C8 C7 H7 118.4
C3 C7 H7 118.4
C7 C8 C9 119.3(6)
C7 C8 H8 120.4
C9 C8 H8 120.4
C8 C9 C10 121.7(7)
C8 C9 H9 119.2
C10 C9 H9 119.2
C9 C10 C2 118.5(6)
C9 C10 C12 120.2(6)
C2 C10 C12 121.3(5)
C12 C11 H11A 109.5
C12 C11 H11B 109.5
H11A C11 H11B 109.5
C12 C11 H11C 109.5
H11A C11 H11C 109.5
H11B C11 H11C 109.5
C11 C12 C10 111.6(5)
C11 C12 C13 110.1(6)
C10 C12 C13 113.9(6)
C11 C12 H12 106.9
C10 C12 H12 106.9
C13 C12 H12 106.9
C12 C13 H13A 109.5
C12 C13 H13B 109.5
H13A C13 H13B 109.5
C12 C13 H13C 109.5
H13A C13 H13C 109.5
H13B C13 H13C 109.5
N1 C14 C19 120.9(5)
N1 C14 C15 124.7(5)
C19 C14 C15 114.4(5)
C16 C15 C18 106.6(5)
C16 C15 C17 106.1(5)
C18 C15 C17 108.3(5)
C16 C15 C14 118.0(5)
C18 C15 C14 107.7(5)
C17 C15 C14 109.8(4)
C15 C16 H16A 109.5
C15 C16 H16B 109.5
H16A C16 H16B 109.5
C15 C16 H16C 109.5
H16A C16 H16C 109.5
H16B C16 H16C 109.5
C15 C17 H17A 109.5
C15 C17 H17B 109.5
H17A C17 H17B 109.5
C15 C17 H17C 109.5
H17A C17 H17C 109.5
H17B C17 H17C 109.5
C15 C18 H18A 109.5
C15 C18 H18B 109.5
H18A C18 H18B 109.5
C15 C18 H18C 109.5
H18A C18 H18C 109.5
H18B C18 H18C 109.5
C20 C19 C14 132.5(5)
C20 C19 H19 113.8
C14 C19 H19 113.8
N2 C20 C19 120.8(5)
N2 C20 C21 124.7(5)
C19 C20 C21 114.6(4)
C24 C21 C22 107.0(5)
C24 C21 C23 105.6(5)
C22 C21 C23 109.0(4)
C24 C21 C20 117.9(4)
C22 C21 C20 109.1(5)
C23 C21 C20 108.0(5)
C21 C22 H22A 109.5
C21 C22 H22B 109.5
H22A C22 H22B 109.5
C21 C22 H22C 109.5
H22A C22 H22C 109.5
H22B C22 H22C 109.5
C21 C23 H23A 109.5
C21 C23 H23B 109.5
H23A C23 H23B 109.5
C21 C23 H23C 109.5
H23A C23 H23C 109.5
H23B C23 H23C 109.5
C21 C24 H24A 109.5
C21 C24 H24B 109.5
H24A C24 H24B 109.5
C21 C24 H24C 109.5
H24A C24 H24C 109.5
H24B C24 H24C 109.5
C33 C25 C26 119.8(5)
C33 C25 N2 120.1(5)
C26 C25 N2 119.5(5)
C30 C26 C25 118.8(6)
C30 C26 C28 119.6(5)
C25 C26 C28 121.5(5)
C28 C27 H27A 109.5
C28 C27 H27B 109.5
H27A C27 H27B 109.5
C28 C27 H27C 109.5
H27A C27 H27C 109.5
H27B C27 H27C 109.5
C26 C28 C29 113.2(5)
C26 C28 C27 110.2(5)
C29 C28 C27 110.4(5)
C26 C28 H28 107.6
C29 C28 H28 107.6
C27 C28 H28 107.6
C28 C29 H29A 109.5
C28 C29 H29B 109.5
H29A C29 H29B 109.5
C28 C29 H29C 109.5
H29A C29 H29C 109.5
H29B C29 H29C 109.5
C31 C30 C26 121.4(6)
C31 C30 H30 119.3
C26 C30 H30 119.3
C30 C31 C32 120.0(6)
C30 C31 H31 120.0
C32 C31 H31 120.0
C31 C32 C33 120.7(6)
C31 C32 H32 119.7
C33 C32 H32 119.7
C32 C33 C25 119.2(5)
C32 C33 C34 119.1(5)
C25 C33 C34 121.7(5)
C36 C34 C33 110.8(5)
C36 C34 C35 110.8(5)
C33 C34 C35 111.8(5)
C36 C34 H34 107.8
C33 C34 H34 107.8
C35 C34 H34 107.8
C34 C35 H35A 109.5
C34 C35 H35B 109.5
H35A C35 H35B 109.5
C34 C35 H35C 109.5
H35A C35 H35C 109.5
H35B C35 H35C 109.5
C34 C36 H36A 109.5
C34 C36 H36B 109.5
H36A C36 H36B 109.5
C34 C36 H36C 109.5
H36A C36 H36C 109.5
H36B C36 H36C 109.5
C44 C37 C38 107.9(5)
C44 C37 C1 127.4(6)
C38 C37 C1 124.6(6)
C44 C37 Co1 69.0(4)
C38 C37 Co1 69.4(4)
C1 C37 Co1 128.4(5)
C40 C38 C37 107.1(6)
C40 C38 C39 126.8(6)
C37 C38 C39 126.1(6)
C40 C38 Co1 68.5(4)
C37 C38 Co1 69.8(4)
C39 C38 Co1 127.4(5)
C38 C39 H39A 109.5
C38 C39 H39B 109.5
H39A C39 H39B 109.5
C38 C39 H39C 109.5
H39A C39 H39C 109.5
H39B C39 H39C 109.5
C38 C40 C42 109.1(5)
C38 C40 C41 126.6(6)
C42 C40 C41 124.3(6)
C38 C40 Co1 70.8(4)
C42 C40 Co1 69.6(4)
C41 C40 Co1 127.2(5)
C40 C41 H41A 109.5
C40 C41 H41B 109.5
H41A C41 H41B 109.5
C40 C41 H41C 109.5
H41A C41 H41C 109.5
H41B C41 H41C 109.5
C44 C42 C40 107.4(6)
C44 C42 C43 126.2(6)
C40 C42 C43 126.3(6)
C44 C42 Co1 70.2(4)
C40 C42 Co1 69.3(4)
C43 C42 Co1 128.2(5)
C42 C43 H43A 109.5
C42 C43 H43B 109.5
H43A C43 H43B 109.5
C42 C43 H43C 109.5
H43A C43 H43C 109.5
H43B C43 H43C 109.5
C42 C44 C37 108.5(6)
C42 C44 C45 127.3(6)
C37 C44 C45 124.2(6)
C42 C44 Co1 69.1(4)
C37 C44 Co1 70.4(4)
C45 C44 Co1 127.8(5)
C44 C45 H45A 109.5
C44 C45 H45B 109.5
H45A C45 H45B 109.5
C44 C45 H45C 109.5
H45A C45 H45C 109.5
H45B C45 H45C 109.5
C54 C46 C48 107.3(6)
C54 C46 C47 126.5(7)
C48 C46 C47 126.1(7)
C54 C46 Co1 70.1(4)
C48 C46 Co1 68.2(4)
C47 C46 Co1 129.5(6)
C46 C47 H47A 109.5
C46 C47 H47B 109.5
H47A C47 H47B 109.5
C46 C47 H47C 109.5
H47A C47 H47C 109.5
H47B C47 H47C 109.5
C50 C48 C46 108.9(6)
C50 C48 C49 125.4(7)
C46 C48 C49 125.6(7)
C50 C48 Co1 70.1(4)
C46 C48 Co1 70.8(4)
C49 C48 Co1 128.0(5)
C48 C49 H49A 109.5
C48 C49 H49B 109.5
H49A C49 H49B 109.5
C48 C49 H49C 109.5
H49A C49 H49C 109.5
H49B C49 H49C 109.5
C48 C50 C52 107.9(6)
C48 C50 C51 127.3(6)
C52 C50 C51 124.8(6)
C48 C50 Co1 69.2(4)
C52 C50 Co1 69.9(4)
C51 C50 Co1 127.4(5)
C50 C51 H51A 109.5
C50 C51 H51B 109.5
H51A C51 H51B 109.5
C50 C51 H51C 109.5
H51A C51 H51C 109.5
H51B C51 H51C 109.5
C54 C52 C50 106.9(6)
C54 C52 C53 126.0(7)
C50 C52 C53 127.1(7)
C54 C52 Co1 70.1(4)
C50 C52 Co1 68.8(4)
C53 C52 Co1 127.4(5)
C52 C53 H53A 109.5
C52 C53 H53B 109.5
H53A C53 H53B 109.5
C52 C53 H53C 109.5
H53A C53 H53C 109.5
H53B C53 H53C 109.5
C46 C54 C52 109.0(6)
C46 C54 C55 124.6(7)
C52 C54 C55 126.4(7)
C46 C54 Co1 69.7(4)
C52 C54 Co1 69.2(4)
C55 C54 Co1 126.8(5)
C54 C55 H55A 109.5
C54 C55 H55B 109.5
H55A C55 H55B 109.5
C54 C55 H55C 109.5
H55A C55 H55C 109.5
H55B C55 H55C 109.5
C57 C56 H56A 109.5
C57 C56 H56B 109.5
H56A C56 H56B 109.5
C57 C56 H56C 109.5
H56A C56 H56C 109.5
H56B C56 H56C 109.5
O1 C57 C56 108.9(6)
O1 C57 H57A 109.9
C56 C57 H57A 109.9
O1 C57 H57B 109.9
C56 C57 H57B 109.9
H57A C57 H57B 108.3
O1 C58 C59 109.8(6)
O1 C58 H58A 109.7
C59 C58 H58A 109.7
O1 C58 H58B 109.7
C59 C58 H58B 109.7
H58A C58 H58B 108.2
C58 C59 H59A 109.5
C58 C59 H59B 109.5
H59A C59 H59B 109.5
C58 C59 H59C 109.5
H59A C59 H59C 109.5
H59B C59 H59C 109.5
C48 Co1 C50 40.7(3)
C48 Co1 C40 112.3(3)
C50 Co1 C40 140.1(3)
C48 Co1 C42 112.7(3)
C50 Co1 C42 112.1(3)
C40 Co1 C42 41.1(3)
C48 Co1 C52 68.9(3)
C50 Co1 C52 41.3(2)
C40 Co1 C52 178.6(3)
C42 Co1 C52 139.3(3)
C48 Co1 C46 41.0(3)
C50 Co1 C46 68.7(3)
C40 Co1 C46 111.8(3)
C42 Co1 C46 140.6(3)
C52 Co1 C46 68.7(3)
C48 Co1 C44 140.8(3)
C50 Co1 C44 112.3(3)
C40 Co1 C44 68.5(3)
C42 Co1 C44 40.7(2)
C52 Co1 C44 111.0(3)
C46 Co1 C44 178.2(3)
C48 Co1 C54 68.2(3)
C50 Co1 C54 68.5(3)
C40 Co1 C54 138.8(3)
C42 Co1 C54 179.1(3)
C52 Co1 C54 40.7(3)
C46 Co1 C54 40.1(3)
C44 Co1 C54 138.5(3)
C48 Co1 C38 138.9(3)
C50 Co1 C38 178.9(3)
C40 Co1 C38 40.7(2)
C42 Co1 C38 69.0(3)
C52 Co1 C38 138.0(3)
C46 Co1 C38 110.3(3)
C44 Co1 C38 68.6(3)
C54 Co1 C38 110.4(3)
C48 Co1 C37 178.6(3)
C50 Co1 C37 139.6(3)
C40 Co1 C37 68.3(2)
C42 Co1 C37 68.6(2)
C52 Co1 C37 110.5(2)
C46 Co1 C37 137.7(3)
C44 Co1 C37 40.5(3)
C54 Co1 C37 110.5(3)
C38 Co1 C37 40.8(2)
C14 N1 C2 127.5(5)
C14 N1 Ni01 123.8(4)
C2 N1 Ni01 108.6(3)
C20 N2 C25 129.2(5)
C20 N2 Ni01 123.8(4)
C25 N2 Ni01 106.6(3)
N2 Ni01 N1 98.16(19)
N2 Ni01 S1 131.19(14)
N1 Ni01 S1 130.46(15)
C58 O1 C57 112.2(5)
C1 S1 Ni01 107.2(2)

loop_
_geom_bond_atom_site_label_1
_geom_bond_atom_site_label_2
_geom_bond_distance
C1 C37 1.498(8)
C1 S1 1.870(7)
C1 H1A 0.9900
C1 H1B 0.9900
C2 C10 1.407(8)
C2 C3 1.419(8)
C2 N1 1.424(7)
C3 C7 1.408(9)
C3 C4 1.506(9)
C4 C5 1.520(9)
C4 C6 1.541(8)
C4 H4 1.0000
C5 H5A 0.9800
C5 H5B 0.9800
C5 H5C 0.9800
C6 H6A 0.9800
C6 H6B 0.9800
C6 H6C 0.9800
C7 C8 1.346(9)
C7 H7 0.9500
C8 C9 1.372(9)
C8 H8 0.9500
C9 C10 1.399(8)
C9 H9 0.9500
C10 C12 1.512(8)
C11 C12 1.512(9)
C11 H11A 0.9800
C11 H11B 0.9800
C11 H11C 0.9800
C12 C13 1.531(9)
C12 H12 1.0000
C13 H13A 0.9800
C13 H13B 0.9800
C13 H13C 0.9800
C14 N1 1.334(6)
C14 C19 1.394(8)
C14 C15 1.578(7)
C15 C16 1.520(8)
C15 C18 1.528(8)
C15 C17 1.552(7)
C16 H16A 0.9800
C16 H16B 0.9800
C16 H16C 0.9800
C17 H17A 0.9800
C17 H17B 0.9800
C17 H17C 0.9800
C18 H18A 0.9800
C18 H18B 0.9800
C18 H18C 0.9800
C19 C20 1.392(7)
C19 H19 0.9500
C20 N2 1.341(6)
C20 C21 1.560(8)
C21 C24 1.514(8)
C21 C22 1.541(8)
C21 C23 1.553(7)
C22 H22A 0.9800
C22 H22B 0.9800
C22 H22C 0.9800
C23 H23A 0.9800
C23 H23B 0.9800
C23 H23C 0.9800
C24 H24A 0.9800
C24 H24B 0.9800
C24 H24C 0.9800
C25 C33 1.408(8)
C25 C26 1.410(8)
C25 N2 1.429(7)
C26 C30 1.389(8)
C26 C28 1.514(8)
C27 C28 1.536(8)
C27 H27A 0.9800
C27 H27B 0.9800
C27 H27C 0.9800
C28 C29 1.524(9)
C28 H28 1.0000
C29 H29A 0.9800
C29 H29B 0.9800
C29 H29C 0.9800
C30 C31 1.374(9)
C30 H30 0.9500
C31 C32 1.382(9)
C31 H31 0.9500
C32 C33 1.393(8)
C32 H32 0.9500
C33 C34 1.523(8)
C34 C36 1.512(8)
C34 C35 1.529(8)
C34 H34 1.0000
C35 H35A 0.9800
C35 H35B 0.9800
C35 H35C 0.9800
C36 H36A 0.9800
C36 H36B 0.9800
C36 H36C 0.9800
C37 C44 1.425(9)
C37 C38 1.439(8)
C37 Co1 2.065(6)
C38 C40 1.421(8)
C38 C39 1.485(9)
C38 Co1 2.060(7)
C39 H39A 0.9800
C39 H39B 0.9800
C39 H39C 0.9800
C40 C42 1.426(9)
C40 C41 1.514(8)
C40 Co1 2.030(6)
C41 H41A 0.9800
C41 H41B 0.9800
C41 H41C 0.9800
C42 C44 1.420(8)
C42 C43 1.501(9)
C42 Co1 2.033(6)
C43 H43A 0.9800
C43 H43B 0.9800
C43 H43C 0.9800
C44 C45 1.487(9)
C44 Co1 2.047(7)
C45 H45A 0.9800
C45 H45B 0.9800
C45 H45C 0.9800
C46 C54 1.405(9)
C46 C48 1.420(9)
C46 C47 1.488(9)
C46 Co1 2.045(7)
C47 H47A 0.9800
C47 H47B 0.9800
C47 H47C 0.9800
C48 C50 1.402(9)
C48 C49 1.501(9)
C48 Co1 2.010(7)
C49 H49A 0.9800
C49 H49B 0.9800
C49 H49C 0.9800
C50 C52 1.431(8)
C50 C51 1.474(9)
C50 Co1 2.023(7)
C51 H51A 0.9800
C51 H51B 0.9800
C51 H51C 0.9800
C52 C54 1.422(9)
C52 C53 1.498(9)
C52 Co1 2.037(6)
C53 H53A 0.9800
C53 H53B 0.9800
C53 H53C 0.9800
C54 C55 1.516(9)
C54 Co1 2.050(6)
C55 H55A 0.9800
C55 H55B 0.9800
C55 H55C 0.9800
C56 C57 1.491(9)
C56 H56A 0.9800
C56 H56B 0.9800
C56 H56C 0.9800
C57 O1 1.405(7)
C57 H57A 0.9900
C57 H57B 0.9900
C58 O1 1.404(8)
C58 C59 1.509(9)
C58 H58A 0.9900
C58 H58B 0.9900
C59 H59A 0.9800
C59 H59B 0.9800
C59 H59C 0.9800
N1 Ni01 1.910(4)
N2 Ni01 1.902(5)
Ni01 S1 2.1809(17)
